data_7701332
loop_
_publ_author_name
'Jiang, Tao'
'Zhang, Kang'
'Shen, Yunjun'
'Hamdaoui, Mustapha'
'Dontha, Rakesh'
'Liu, Jiyong'
'Spingler, Bernhard'
'Duttwyler, Simon'

_publ_section_title
;
 The 12-ethynylmonocarba-closo-dodecaborate anion as a versatile ligand
 for Cu(I) alkyne and heterobimetallic Cu(I)/M(II) (M = Pd, Pt) alkynide
 complexes
;
_journal_name_full 'Dalton Transactions'
_journal_paper_doi 10.1039/C9DT03272J
_journal_year 2019
_chemical_formula_moiety 'C26 H74 B22 Cu2 N2 P2 Pt, 2(C3 H6 O)'
_chemical_formula_sum 'C32 H86 B22 Cu2 N2 O2 P2 Pt'
_chemical_formula_weight 1152.95
_space_group_crystal_system monoclinic
_space_group_IT_number 14
_space_group_name_Hall '-P 2yn'
_space_group_name_H-M_alt 'P 1 21/n 1'
_symmetry_space_group_name_Hall '-P 2yn'
_symmetry_space_group_name_H-M 'P 1 21/n 1'
_atom_sites_solution_hydrogens geom
_atom_sites_solution_primary dual
_audit_creation_date 2019-02-21
_audit_creation_method
;
Olex2 1.2
(compiled 2018.05.29 svn.r3508 for OlexSys, GUI svn.r5506)
;
_audit_update_record
;
2019-04-17 deposited with the CCDC.    2019-10-09 downloaded from the CCDC.
;
_cell_angle_alpha 90
_cell_angle_beta 97.802(5)
_cell_angle_gamma 90
_cell_formula_units_Z 2
_cell_length_a 15.7322(6)
_cell_length_b 10.9370(5)
_cell_length_c 16.9807(11)
_cell_measurement_reflns_used 3362
_cell_measurement_temperature 293(2)
_cell_measurement_theta_max 29.2674
_cell_measurement_theta_min 3.1845
_cell_volume 2894.7(3)
_computing_cell_refinement
;
CrysAlisPro, Agilent Technologies,
Version 1.171.35.11 (release 16-05-2011 CrysAlis171 .NET)
(compiled May 16 2011,17:55:39)
;
_computing_data_collection
;
CrysAlisPro, Agilent Technologies,
Version 1.171.35.11 (release 16-05-2011 CrysAlis171 .NET)
(compiled May 16 2011,17:55:39)
;
_computing_data_reduction
;
CrysAlisPro, Agilent Technologies,
Version 1.171.35.11 (release 16-05-2011 CrysAlis171 .NET)
(compiled May 16 2011,17:55:39)
;
_computing_molecular_graphics 'Olex2 (Dolomanov et al., 2009)'
_computing_publication_material 'Olex2 (Dolomanov et al., 2009)'
_computing_structure_refinement 'ShelXL (Sheldrick, 2015)'
_computing_structure_solution 'ShelXT (Sheldrick, 2015)'
_diffrn_ambient_temperature 293.15
_diffrn_detector_area_resol_mean 10.3592
_diffrn_measured_fraction_theta_full 0.997
_diffrn_measured_fraction_theta_max 0.997
_diffrn_measurement_details
;
#__ type_ start__ end____ width___ exp.time_
  1 omega  -38.00   45.00   1.0000    3.5000
omega____ theta____ kappa____ phi______ frames
    -      -11.6246   38.0000   60.0000 83

#__ type_ start__ end____ width___ exp.time_
  2 omega  -35.00   67.00   1.0000    3.5000
omega____ theta____ kappa____ phi______ frames
    -      -11.6246   77.0000  -90.0000 102
;
_diffrn_measurement_device_type 'Xcalibur, Atlas, Gemini ultra'
_diffrn_measurement_method '\w scans'
_diffrn_orient_matrix_UB_11 0.0383328000
_diffrn_orient_matrix_UB_12 0.0142089000
_diffrn_orient_matrix_UB_13 -0.0157159000
_diffrn_orient_matrix_UB_21 -0.0238498000
_diffrn_orient_matrix_UB_22 0.0351197000
_diffrn_orient_matrix_UB_23 -0.0304592000
_diffrn_orient_matrix_UB_31 0.0056032000
_diffrn_orient_matrix_UB_32 0.0526289000
_diffrn_orient_matrix_UB_33 0.0245876000
_diffrn_radiation_monochromator graphite
_diffrn_radiation_type MoK\a
_diffrn_radiation_wavelength 0.71073
_diffrn_reflns_av_R_equivalents 0.0478
_diffrn_reflns_av_unetI/netI 0.0690
_diffrn_reflns_Laue_measured_fraction_full 0.997
_diffrn_reflns_Laue_measured_fraction_max 0.997
_diffrn_reflns_limit_h_max 18
_diffrn_reflns_limit_h_min -14
_diffrn_reflns_limit_k_max 13
_diffrn_reflns_limit_k_min -12
_diffrn_reflns_limit_l_max 20
_diffrn_reflns_limit_l_min -20
_diffrn_reflns_number 11660
_diffrn_reflns_point_group_measured_fraction_full 0.997
_diffrn_reflns_point_group_measured_fraction_max 0.997
_diffrn_reflns_theta_full 25.242
_diffrn_reflns_theta_max 25.350
_diffrn_reflns_theta_min 3.314
_diffrn_source 'Enhance (Mo) X-ray Source'
_exptl_absorpt_coefficient_mu 3.223
_exptl_absorpt_correction_T_max 1.00000
_exptl_absorpt_correction_T_min 0.41789
_exptl_absorpt_correction_type multi-scan
_exptl_absorpt_process_details
;
CrysAlisPro, Agilent Technologies,
Version 1.171.35.11 (release 16-05-2011 CrysAlis171 .NET)
(compiled May 16 2011,17:55:39)
Empirical absorption correction using spherical harmonics,
 implemented in SCALE3 ABSPACK scaling algorithm.
;
_exptl_crystal_colour colourless
_exptl_crystal_colour_primary colourless
_exptl_crystal_density_diffrn 1.323
_exptl_crystal_description block
_exptl_crystal_F_000 1168
_exptl_crystal_size_max 0.49
_exptl_crystal_size_mid 0.38
_exptl_crystal_size_min 0.23
_refine_diff_density_max 1.079
_refine_diff_density_min -1.455
_refine_diff_density_rms 0.114
_refine_ls_extinction_method none
_refine_ls_goodness_of_fit_ref 1.059
_refine_ls_hydrogen_treatment mixed
_refine_ls_matrix_type full
_refine_ls_number_parameters 294
_refine_ls_number_reflns 5279
_refine_ls_number_restraints 0
_refine_ls_restrained_S_all 1.059
_refine_ls_R_factor_all 0.0648
_refine_ls_R_factor_gt 0.0464
_refine_ls_shift/su_max 0.001
_refine_ls_shift/su_mean 0.000
_refine_ls_structure_factor_coef Fsqd
_refine_ls_weighting_details 'w=1/[\s^2^(Fo^2^)+(0.0401P)^2^+2.0942P] where P=(Fo^2^+2Fc^2^)/3'
_refine_ls_weighting_scheme calc
_refine_ls_wR_factor_gt 0.0998
_refine_ls_wR_factor_ref 0.1130
_reflns_Friedel_coverage 0.000
_reflns_number_gt 4037
_reflns_number_total 5279
_reflns_threshold_expression 'I > 2\s(I)'
_cod_data_source_file c9dt03272j2.cif
_cod_data_source_block 170426_zk_pt_pl
_cod_database_code 7701332
_shelx_shelxl_version_number 2014/7
_chemical_oxdiff_formula 'c10 h10 n2 o8 b1 Pt1'
_shelx_space_group_comment
;
The symmetry employed for this shelxl refinement is uniquely defined
by the following loop, which should always be used as a source of
symmetry information in preference to the above space-group names.
They are only intended as comments.
;
_shelx_estimated_absorpt_t_max 0.524
_shelx_estimated_absorpt_t_min 0.301
_reflns_odcompleteness_completeness 99.50
_reflns_odcompleteness_iscentric 1
_reflns_odcompleteness_theta 26.32
_olex2_refinement_description
;
1. Fixed Uiso
 At 1.2 times of:
  All B(H) groups, All C(H) groups, All C(H,H) groups, All N(H) groups
 At 1.5 times of:
  All C(H,H,H) groups
2.a Ternary CH refined with riding coordinates:
 N1(H1)
2.b Secondary CH2 refined with riding coordinates:
 C4(H4A,H4B), C6(H6A,H6B), C8(H8A,H8B), C10(H10A,H10B), C12(H12A,H12B)
2.c Idealised Me refined as rotating group:
 C5(H5A,H5B,H5C), C7(H7A,H7B,H7C), C9(H9A,H9B,H9C), C11(H11A,H11B,H11C),
 C13(H13A,H13B,H13C), C14(H14A,H14B,H14C), C16(H16A,H16B,H16C)
2.d Boron cage BH refined with riding coordinates:
 B2(H2), B3(H3), B4(H4), B5(H5), B6(H6), B7(H7), B8(H8), B9(H9), B10(H10),
 B11(H11)
2.e Boron cage BH refined with riding coordinates and stretchable bonds:
 C1(H1A)
;
_olex2_submission_special_instructions 'No special instructions were received'

loop_
_space_group_symop_operation_xyz
'x, y, z'
'-x+1/2, y+1/2, -z+1/2'
'-x, -y, -z'
'x-1/2, -y-1/2, z-1/2'

loop_
_atom_site_label
_atom_site_type_symbol
_atom_site_fract_x
_atom_site_fract_y
_atom_site_fract_z
_atom_site_U_iso_or_equiv
_atom_site_adp_type
_atom_site_occupancy
_atom_site_site_symmetry_order
_atom_site_calc_flag
_atom_site_refinement_flags_posn
_atom_site_refinement_flags_adp
_atom_site_refinement_flags_occupancy
Pt1 Pt 0.5000 0.5000 0.5000 0.03797(13) Uani 1 2 d S T P
Cu1 Cu 0.28316(5) 0.52897(7) 0.42877(5) 0.0593(2) Uani 1 1 d . . .
P1 P 0.45941(10) 0.34142(14) 0.57678(10) 0.0523(4) Uani 1 1 d . . .
N1 N 0.2015(4) 0.4452(5) 0.3521(4) 0.0726(16) Uani 1 1 d . . .
H1 H 0.1510 0.4985 0.3441 0.087 Uiso 1 1 calc R . .
C1 C 0.1162(5) 0.9529(7) 0.5439(5) 0.076(2) Uani 1 1 d . . .
H1A H 0.076(3) 1.009(5) 0.5510(8) 0.091 Uiso 1 1 calc GR . .
C2 C 0.3317(3) 0.6583(5) 0.5080(3) 0.0415(13) Uani 1 1 d . . .
C3 C 0.3888(3) 0.5921(4) 0.5019(3) 0.0391(12) Uani 1 1 d . . .
C4 C 0.3519(4) 0.3455(7) 0.6019(5) 0.074(2) Uani 1 1 d . . .
H4A H 0.3419 0.4266 0.6218 0.088 Uiso 1 1 calc R . .
H4B H 0.3125 0.3342 0.5534 0.088 Uiso 1 1 calc R . .
C5 C 0.3291(6) 0.2530(9) 0.6625(5) 0.110(3) Uani 1 1 d . . .
H5A H 0.3500 0.1738 0.6502 0.165 Uiso 1 1 calc GR . .
H5B H 0.2679 0.2499 0.6610 0.165 Uiso 1 1 calc GR . .
H5C H 0.3550 0.2770 0.7147 0.165 Uiso 1 1 calc GR . .
C6 C 0.4763(6) 0.1897(7) 0.5358(6) 0.104(3) Uani 1 1 d . . .
H6A H 0.5373 0.1760 0.5361 0.125 Uiso 1 1 calc R . .
H6B H 0.4550 0.1278 0.5690 0.125 Uiso 1 1 calc R . .
C7 C 0.4304(8) 0.1783(9) 0.4511(6) 0.137(4) Uani 1 1 d . . .
H7A H 0.4549 0.2349 0.4173 0.206 Uiso 1 1 calc GR . .
H7B H 0.3705 0.1962 0.4504 0.206 Uiso 1 1 calc GR . .
H7C H 0.4368 0.0965 0.4322 0.206 Uiso 1 1 calc GR . .
C8 C 0.5275(5) 0.3340(9) 0.6735(5) 0.107(3) Uani 1 1 d . . .
H8A H 0.5113 0.2644 0.7036 0.129 Uiso 1 1 calc R . .
H8B H 0.5871 0.3245 0.6659 0.129 Uiso 1 1 calc R . .
C9 C 0.5154(9) 0.4576(12) 0.7209(6) 0.148(5) Uani 1 1 d . . .
H9A H 0.5373 0.5251 0.6937 0.222 Uiso 1 1 calc GR . .
H9B H 0.5461 0.4516 0.7736 0.222 Uiso 1 1 calc GR . .
H9C H 0.4555 0.4702 0.7239 0.222 Uiso 1 1 calc GR . .
C10 C 0.1702(6) 0.3269(7) 0.3796(6) 0.096(3) Uani 1 1 d . . .
H10A H 0.2181 0.2710 0.3910 0.116 Uiso 1 1 calc R . .
H10B H 0.1299 0.2914 0.3375 0.116 Uiso 1 1 calc R . .
C11 C 0.1270(5) 0.3419(8) 0.4527(6) 0.101(3) Uani 1 1 d . . .
H11A H 0.0792 0.3967 0.4414 0.151 Uiso 1 1 calc GR . .
H11B H 0.1672 0.3747 0.4950 0.151 Uiso 1 1 calc GR . .
H11C H 0.1070 0.2638 0.4683 0.151 Uiso 1 1 calc GR . .
C12 C 0.2306(6) 0.4344(9) 0.2729(5) 0.106(3) Uani 1 1 d . . .
H12A H 0.1888 0.3879 0.2378 0.127 Uiso 1 1 calc R . .
H12B H 0.2847 0.3908 0.2780 0.127 Uiso 1 1 calc R . .
C13 C 0.2414(7) 0.5574(11) 0.2380(6) 0.125(4) Uani 1 1 d . . .
H13A H 0.2643 0.5486 0.1887 0.188 Uiso 1 1 calc GR . .
H13B H 0.2801 0.6052 0.2743 0.188 Uiso 1 1 calc GR . .
H13C H 0.1867 0.5977 0.2286 0.188 Uiso 1 1 calc GR . .
B1 B 0.2598(4) 0.7562(6) 0.5199(4) 0.0466(16) Uani 1 1 d . . .
B2 B 0.2212(5) 0.7743(7) 0.6134(5) 0.062(2) Uani 1 1 d . . .
H2 H 0.2455 0.7198 0.6661 0.075 Uiso 1 1 calc R . .
B3 B 0.1526(5) 0.7113(7) 0.5305(5) 0.060(2) Uani 1 1 d . . .
H3 H 0.1326 0.6148 0.5291 0.072 Uiso 1 1 calc R . .
B4 B 0.1739(5) 0.7906(7) 0.4433(5) 0.061(2) Uani 1 1 d . . .
H4 H 0.1675 0.7458 0.3848 0.073 Uiso 1 1 calc R . .
B5 B 0.2552(5) 0.9002(6) 0.4716(5) 0.061(2) Uani 1 1 d . . .
H5 H 0.3016 0.9265 0.4317 0.074 Uiso 1 1 calc R . .
B6 B 0.2853(5) 0.8913(7) 0.5758(5) 0.060(2) Uani 1 1 d . . .
H6 H 0.3510 0.9120 0.6036 0.072 Uiso 1 1 calc R . .
B7 B 0.1931(5) 0.9294(8) 0.6210(5) 0.072(2) Uani 1 1 d . . .
H7 H 0.1979 0.9763 0.6787 0.087 Uiso 1 1 calc R . .
B8 B 0.1124(5) 0.8171(8) 0.5918(5) 0.070(2) Uani 1 1 d . . .
H8 H 0.0646 0.7910 0.6304 0.084 Uiso 1 1 calc R . .
B9 B 0.0847(5) 0.8279(7) 0.4890(5) 0.068(2) Uani 1 1 d . . .
H9 H 0.0190 0.8090 0.4605 0.082 Uiso 1 1 calc R . .
B10 B 0.1469(6) 0.9440(8) 0.4545(5) 0.075(3) Uani 1 1 d . . .
H10 H 0.1214 1.0013 0.4035 0.090 Uiso 1 1 calc R . .
B11 B 0.2134(6) 1.0055(6) 0.5344(6) 0.072(3) Uani 1 1 d . . .
H11 H 0.2315 1.1026 0.5359 0.086 Uiso 1 1 calc R . .
O1 O 0.0280(7) 0.5369(12) 0.2817(8) 0.223(6) Uani 1 1 d . . .
C14 C -0.1090(10) 0.5429(14) 0.3121(8) 0.174(6) Uani 1 1 d . . .
H14A H -0.1580 0.5614 0.2738 0.261 Uiso 1 1 calc GR . .
H14B H -0.1174 0.5760 0.3629 0.261 Uiso 1 1 calc GR . .
H14C H -0.1021 0.4559 0.3164 0.261 Uiso 1 1 calc GR . .
C15 C -0.0330(8) 0.5965(13) 0.2867(7) 0.125(4) Uani 1 1 d . . .
C16 C -0.0351(9) 0.7259(12) 0.2659(7) 0.178(6) Uani 1 1 d . . .
H16A H 0.0221 0.7537 0.2620 0.267 Uiso 1 1 calc GR . .
H16B H -0.0582 0.7718 0.3063 0.267 Uiso 1 1 calc GR . .
H16C H -0.0705 0.7374 0.2158 0.267 Uiso 1 1 calc GR . .

loop_
_atom_site_aniso_label
_atom_site_aniso_U_11
_atom_site_aniso_U_22
_atom_site_aniso_U_33
_atom_site_aniso_U_23
_atom_site_aniso_U_13
_atom_site_aniso_U_12
Pt1 0.02958(19) 0.0370(2) 0.0471(2) -0.00137(12) 0.00461(14) 0.00564(12)
Cu1 0.0536(5) 0.0626(5) 0.0597(5) -0.0067(4) 0.0009(4) -0.0034(4)
P1 0.0452(9) 0.0453(9) 0.0672(11) 0.0068(7) 0.0103(8) 0.0019(7)
N1 0.072(4) 0.058(4) 0.085(4) -0.009(3) -0.002(3) -0.011(3)
C1 0.060(5) 0.062(4) 0.102(6) -0.019(4) 0.004(4) 0.031(4)
C2 0.035(3) 0.043(3) 0.046(3) -0.004(2) 0.006(3) 0.005(3)
C3 0.042(3) 0.032(3) 0.043(3) -0.003(2) 0.008(2) 0.006(3)
C4 0.055(4) 0.080(5) 0.092(6) 0.020(4) 0.029(4) 0.001(4)
C5 0.108(7) 0.129(8) 0.098(7) 0.006(6) 0.034(6) -0.021(6)
C6 0.092(6) 0.051(4) 0.179(10) 0.021(5) 0.057(7) 0.002(4)
C7 0.197(12) 0.095(7) 0.111(8) -0.028(6) -0.012(8) -0.045(7)
C8 0.068(5) 0.150(9) 0.098(7) 0.068(6) -0.011(5) -0.014(5)
C9 0.190(13) 0.176(11) 0.073(7) -0.022(7) 0.002(7) -0.076(10)
C10 0.082(6) 0.080(6) 0.119(7) -0.008(5) -0.012(5) -0.013(5)
C11 0.070(6) 0.090(6) 0.138(9) 0.027(6) 0.002(6) -0.017(5)
C12 0.117(8) 0.117(8) 0.082(6) -0.037(6) 0.013(5) -0.033(7)
C13 0.133(9) 0.159(10) 0.086(7) -0.020(7) 0.025(6) -0.045(8)
B1 0.044(4) 0.039(3) 0.057(4) -0.001(3) 0.005(3) 0.009(3)
B2 0.053(5) 0.072(5) 0.062(5) 0.003(4) 0.009(4) 0.009(4)
B3 0.048(4) 0.055(4) 0.078(5) -0.005(4) 0.008(4) 0.010(4)
B4 0.046(4) 0.071(5) 0.063(5) -0.007(4) -0.002(4) 0.021(4)
B5 0.061(5) 0.052(4) 0.072(5) 0.017(4) 0.009(4) 0.018(4)
B6 0.044(4) 0.053(4) 0.079(5) -0.011(4) -0.001(4) 0.009(4)
B7 0.061(5) 0.073(5) 0.082(6) -0.034(5) 0.005(4) 0.019(4)
B8 0.056(5) 0.079(6) 0.078(6) -0.004(4) 0.017(4) 0.012(4)
B9 0.041(4) 0.071(5) 0.090(6) -0.015(4) -0.005(4) 0.024(4)
B10 0.080(6) 0.072(5) 0.070(6) 0.018(5) -0.003(5) 0.036(5)
B11 0.060(6) 0.047(5) 0.105(8) -0.006(4) -0.001(5) 0.010(4)
O1 0.111(8) 0.270(12) 0.280(15) 0.064(10) 0.003(8) 0.063(8)
C14 0.159(14) 0.214(14) 0.157(13) 0.056(10) 0.055(11) 0.014(12)
C15 0.086(8) 0.162(12) 0.120(9) 0.025(8) -0.010(7) 0.021(8)
C16 0.182(14) 0.154(12) 0.176(13) 0.027(10) -0.054(10) -0.034(10)

loop_
_atom_type_symbol
_atom_type_description
_atom_type_scat_dispersion_real
_atom_type_scat_dispersion_imag
_atom_type_scat_source
C C 0.0033 0.0016 'International Tables Vol C Tables 4.2.6.8 and 6.1.1.4'
H H 0.0000 0.0000 'International Tables Vol C Tables 4.2.6.8 and 6.1.1.4'
B B 0.0013 0.0007 'International Tables Vol C Tables 4.2.6.8 and 6.1.1.4'
Cu Cu 0.3201 1.2651 'International Tables Vol C Tables 4.2.6.8 and 6.1.1.4'
N N 0.0061 0.0033 'International Tables Vol C Tables 4.2.6.8 and 6.1.1.4'
O O 0.0106 0.0060 'International Tables Vol C Tables 4.2.6.8 and 6.1.1.4'
P P 0.1023 0.0942 'International Tables Vol C Tables 4.2.6.8 and 6.1.1.4'
Pt Pt -1.7033 8.3905 'International Tables Vol C Tables 4.2.6.8 and 6.1.1.4'

loop_
_geom_angle_atom_site_label_1
_geom_angle_atom_site_label_2
_geom_angle_atom_site_label_3
_geom_angle
_geom_angle_site_symmetry_1
_geom_angle_site_symmetry_3
P1 Pt1 P1 180.00(8) 3_666 .
C3 Pt1 P1 93.37(15) 3_666 3_666
C3 Pt1 P1 93.37(15) . .
C3 Pt1 P1 86.63(15) 3_666 .
C3 Pt1 P1 86.63(15) . 3_666
C3 Pt1 C3 180.0 3_666 .
N1 Cu1 C2 159.0(2) . .
N1 Cu1 C3 167.5(2) . .
C2 Cu1 C3 33.30(19) . .
C4 P1 Pt1 117.1(2) . .
C4 P1 C6 107.6(4) . .
C4 P1 C8 104.0(4) . .
C6 P1 Pt1 113.6(3) . .
C6 P1 C8 101.7(5) . .
C8 P1 Pt1 111.4(3) . .
Cu1 N1 H1 105.3 . .
C10 N1 Cu1 114.9(5) . .
C10 N1 H1 105.3 . .
C12 N1 Cu1 113.0(5) . .
C12 N1 H1 105.3 . .
C12 N1 C10 111.8(7) . .
B7 C1 H1A 116.5 . .
B7 C1 B8 64.0(5) . .
B7 C1 B9 115.6(6) . .
B8 C1 H1A 117.3 . .
B9 C1 H1A 117.7 . .
B9 C1 B8 62.0(5) . .
B10 C1 H1A 117.4 . .
B10 C1 B7 115.9(6) . .
B10 C1 B8 114.9(6) . .
B10 C1 B9 63.1(5) . .
B10 C1 B11 63.0(6) . .
B11 C1 H1A 116.8 . .
B11 C1 B7 63.4(5) . .
B11 C1 B8 116.2(6) . .
B11 C1 B9 115.5(6) . .
C3 C2 Cu1 74.6(4) . .
C3 C2 B1 175.2(6) . .
B1 C2 Cu1 110.1(4) . .
Pt1 C3 Cu1 117.0(2) . .
C2 C3 Pt1 170.5(5) . .
C2 C3 Cu1 72.1(4) . .
P1 C4 H4A 108.0 . .
P1 C4 H4B 108.0 . .
H4A C4 H4B 107.2 . .
C5 C4 P1 117.4(5) . .
C5 C4 H4A 108.0 . .
C5 C4 H4B 108.0 . .
C4 C5 H5A 109.5 . .
C4 C5 H5B 109.5 . .
C4 C5 H5C 109.5 . .
H5A C5 H5B 109.5 . .
H5A C5 H5C 109.5 . .
H5B C5 H5C 109.5 . .
P1 C6 H6A 109.4 . .
P1 C6 H6B 109.4 . .
H6A C6 H6B 108.0 . .
C7 C6 P1 111.0(6) . .
C7 C6 H6A 109.4 . .
C7 C6 H6B 109.4 . .
C6 C7 H7A 109.5 . .
C6 C7 H7B 109.5 . .
C6 C7 H7C 109.5 . .
H7A C7 H7B 109.5 . .
H7A C7 H7C 109.5 . .
H7B C7 H7C 109.5 . .
P1 C8 H8A 110.0 . .
P1 C8 H8B 110.0 . .
H8A C8 H8B 108.4 . .
C9 C8 P1 108.6(6) . .
C9 C8 H8A 110.0 . .
C9 C8 H8B 110.0 . .
C8 C9 H9A 109.5 . .
C8 C9 H9B 109.5 . .
C8 C9 H9C 109.5 . .
H9A C9 H9B 109.5 . .
H9A C9 H9C 109.5 . .
H9B C9 H9C 109.5 . .
N1 C10 H10A 109.3 . .
N1 C10 H10B 109.3 . .
N1 C10 C11 111.8(7) . .
H10A C10 H10B 107.9 . .
C11 C10 H10A 109.3 . .
C11 C10 H10B 109.3 . .
C10 C11 H11A 109.5 . .
C10 C11 H11B 109.5 . .
C10 C11 H11C 109.5 . .
H11A C11 H11B 109.5 . .
H11A C11 H11C 109.5 . .
H11B C11 H11C 109.5 . .
N1 C12 H12A 109.5 . .
N1 C12 H12B 109.5 . .
N1 C12 C13 110.8(8) . .
H12A C12 H12B 108.1 . .
C13 C12 H12A 109.5 . .
C13 C12 H12B 109.5 . .
C12 C13 H13A 109.5 . .
C12 C13 H13B 109.5 . .
C12 C13 H13C 109.5 . .
H13A C13 H13B 109.5 . .
H13A C13 H13C 109.5 . .
H13B C13 H13C 109.5 . .
C2 B1 B2 121.4(5) . .
C2 B1 B3 121.6(5) . .
C2 B1 B4 122.1(5) . .
C2 B1 B5 121.7(5) . .
C2 B1 B6 121.1(5) . .
B2 B1 B3 60.2(4) . .
B4 B1 B2 108.0(5) . .
B4 B1 B3 60.0(4) . .
B5 B1 B2 108.3(5) . .
B5 B1 B3 108.0(5) . .
B5 B1 B4 59.7(4) . .
B5 B1 B6 59.9(4) . .
B6 B1 B2 60.7(4) . .
B6 B1 B3 108.8(5) . .
B6 B1 B4 108.0(5) . .
B1 B2 H2 122.7 . .
B1 B2 B3 60.0(4) . .
B1 B2 B6 59.3(4) . .
B3 B2 H2 122.4 . .
B3 B2 B6 107.6(5) . .
B6 B2 H2 121.7 . .
B7 B2 B1 106.9(6) . .
B7 B2 H2 121.7 . .
B7 B2 B3 107.3(5) . .
B7 B2 B6 60.0(5) . .
B7 B2 B8 60.9(5) . .
B8 B2 B1 106.4(5) . .
B8 B2 H2 122.2 . .
B8 B2 B3 58.3(4) . .
B8 B2 B6 108.2(6) . .
B1 B3 B2 59.8(4) . .
B1 B3 H3 122.1 . .
B2 B3 H3 121.7 . .
B4 B3 B1 59.9(4) . .
B4 B3 B2 107.6(6) . .
B4 B3 H3 122.3 . .
B8 B3 B1 107.6(5) . .
B8 B3 B2 60.1(4) . .
B8 B3 H3 121.7 . .
B8 B3 B4 107.4(6) . .
B8 B3 B9 60.2(5) . .
B9 B3 B1 107.0(6) . .
B9 B3 B2 107.8(5) . .
B9 B3 H3 122.3 . .
B9 B3 B4 59.0(4) . .
B1 B4 B3 60.2(4) . .
B1 B4 H4 122.2 . .
B3 B4 H4 121.8 . .
B5 B4 B1 59.8(4) . .
B5 B4 B3 108.3(5) . .
B5 B4 H4 121.4 . .
B9 B4 B1 107.5(5) . .
B9 B4 B3 59.4(4) . .
B9 B4 H4 121.7 . .
B9 B4 B5 108.4(6) . .
B9 B4 B10 60.2(5) . .
B10 B4 B1 107.1(5) . .
B10 B4 B3 107.5(6) . .
B10 B4 H4 122.1 . .
B10 B4 B5 59.9(5) . .
B1 B5 H5 121.9 . .
B4 B5 B1 60.5(4) . .
B4 B5 H5 121.7 . .
B4 B5 B6 108.7(5) . .
B6 B5 B1 60.1(4) . .
B6 B5 H5 121.3 . .
B10 B5 B1 107.3(6) . .
B10 B5 B4 59.4(5) . .
B10 B5 H5 122.5 . .
B10 B5 B6 107.6(6) . .
B10 B5 B11 59.1(5) . .
B11 B5 B1 107.3(6) . .
B11 B5 B4 107.0(6) . .
B11 B5 H5 122.5 . .
B11 B5 B6 60.0(5) . .
B1 B6 B2 60.0(4) . .
B1 B6 H6 122.2 . .
B1 B6 B7 106.7(5) . .
B2 B6 H6 122.2 . .
B5 B6 B1 60.0(4) . .
B5 B6 B2 107.8(5) . .
B5 B6 H6 121.8 . .
B5 B6 B7 107.1(5) . .
B7 B6 B2 59.0(5) . .
B7 B6 H6 122.7 . .
B11 B6 B1 106.9(5) . .
B11 B6 B2 106.5(6) . .
B11 B6 B5 59.6(5) . .
B11 B6 H6 122.7 . .
B11 B6 B7 59.3(5) . .
C1 B7 B2 104.6(5) . .
C1 B7 B6 104.1(6) . .
C1 B7 H7 125.4 . .
C1 B7 B8 58.6(5) . .
C1 B7 B11 57.8(5) . .
B2 B7 B6 61.1(4) . .
B2 B7 H7 121.8 . .
B2 B7 B8 59.6(4) . .
B6 B7 H7 122.1 . .
B6 B7 B8 108.1(5) . .
B8 B7 H7 121.8 . .
B11 B7 B2 108.6(6) . .
B11 B7 B6 59.9(5) . .
B11 B7 H7 121.8 . .
B11 B7 B8 107.3(6) . .
C1 B8 B2 103.5(6) . .
C1 B8 B3 104.8(6) . .
C1 B8 B7 57.4(5) . .
C1 B8 H8 125.7 . .
C1 B8 B9 58.8(5) . .
B2 B8 B7 59.4(4) . .
B2 B8 H8 122.0 . .
B3 B8 B2 61.6(4) . .
B3 B8 B7 108.7(6) . .
B3 B8 H8 121.3 . .
B3 B8 B9 60.4(4) . .
B7 B8 H8 122.1 . .
B9 B8 B2 109.2(6) . .
B9 B8 B7 107.5(6) . .
B9 B8 H8 121.1 . .
C1 B9 B3 104.5(5) . .
C1 B9 B4 104.0(6) . .
C1 B9 B8 59.2(5) . .
C1 B9 H9 125.6 . .
C1 B9 B10 57.5(5) . .
B3 B9 H9 121.7 . .
B3 B9 B10 109.0(6) . .
B4 B9 B3 61.6(4) . .
B4 B9 B8 108.9(5) . .
B4 B9 H9 121.8 . .
B4 B9 B10 60.1(5) . .
B8 B9 B3 59.5(4) . .
B8 B9 H9 121.2 . .
B8 B9 B10 108.0(6) . .
B10 B9 H9 121.6 . .
C1 B10 B4 105.2(6) . .
C1 B10 B5 105.1(6) . .
C1 B10 B9 59.4(5) . .
C1 B10 H10 124.6 . .
C1 B10 B11 58.6(5) . .
B4 B10 B5 60.7(4) . .
B4 B10 B9 59.7(5) . .
B4 B10 H10 121.9 . .
B5 B10 H10 121.9 . .
B9 B10 B5 108.7(5) . .
B9 B10 H10 121.1 . .
B11 B10 B4 109.1(5) . .
B11 B10 B5 60.5(5) . .
B11 B10 B9 108.9(6) . .
B11 B10 H10 120.9 . .
C1 B11 B5 104.9(6) . .
C1 B11 B6 105.4(6) . .
C1 B11 B7 58.7(5) . .
C1 B11 B10 58.4(5) . .
C1 B11 H11 124.9 . .
B5 B11 B6 60.4(4) . .
B5 B11 H11 122.0 . .
B6 B11 H11 121.6 . .
B7 B11 B5 108.9(5) . .
B7 B11 B6 60.7(5) . .
B7 B11 H11 121.1 . .
B10 B11 B5 60.4(5) . .
B10 B11 B6 108.9(5) . .
B10 B11 B7 108.2(6) . .
B10 B11 H11 121.3 . .
H14A C14 H14B 109.5 . .
H14A C14 H14C 109.5 . .
H14B C14 H14C 109.5 . .
C15 C14 H14A 109.5 . .
C15 C14 H14B 109.5 . .
C15 C14 H14C 109.5 . .
O1 C15 C14 120.9(14) . .
O1 C15 C16 120.9(14) . .
C14 C15 C16 118.2(12) . .
C15 C16 H16A 109.5 . .
C15 C16 H16B 109.5 . .
C15 C16 H16C 109.5 . .
H16A C16 H16B 109.5 . .
H16A C16 H16C 109.5 . .
H16B C16 H16C 109.5 . .

loop_
_geom_bond_atom_site_label_1
_geom_bond_atom_site_label_2
_geom_bond_distance
_geom_bond_site_symmetry_2
Pt1 P1 2.3112(16) .
Pt1 P1 2.3112(16) 3_666
Pt1 C3 2.022(5) 3_666
Pt1 C3 2.022(5) .
Cu1 N1 1.931(5) .
Cu1 C2 2.028(5) .
Cu1 C3 2.055(5) .
P1 C4 1.800(6) .
P1 C6 1.832(8) .
P1 C8 1.837(8) .
N1 H1 0.9800 .
N1 C10 1.483(9) .
N1 C12 1.482(10) .
C1 H1A 0.90(7) .
C1 B7 1.677(11) .
C1 B8 1.699(11) .
C1 B9 1.691(11) .
C1 B10 1.657(11) .
C1 B11 1.661(12) .
C2 C3 1.170(7) .
C2 B1 1.589(8) .
C4 H4A 0.9700 .
C4 H4B 0.9700 .
C4 C5 1.520(10) .
C5 H5A 0.9600 .
C5 H5B 0.9600 .
C5 H5C 0.9600 .
C6 H6A 0.9700 .
C6 H6B 0.9700 .
C6 C7 1.526(12) .
C7 H7A 0.9600 .
C7 H7B 0.9600 .
C7 H7C 0.9600 .
C8 H8A 0.9700 .
C8 H8B 0.9700 .
C8 C9 1.597(13) .
C9 H9A 0.9600 .
C9 H9B 0.9600 .
C9 H9C 0.9600 .
C10 H10A 0.9700 .
C10 H10B 0.9700 .
C10 C11 1.502(11) .
C11 H11A 0.9600 .
C11 H11B 0.9600 .
C11 H11C 0.9600 .
C12 H12A 0.9700 .
C12 H12B 0.9700 .
C12 C13 1.489(13) .
C13 H13A 0.9600 .
C13 H13B 0.9600 .
C13 H13C 0.9600 .
B1 B2 1.786(10) .
B1 B3 1.790(10) .
B1 B4 1.784(10) .
B1 B5 1.772(9) .
B1 B6 1.774(9) .
B2 H2 1.1000 .
B2 B3 1.792(11) .
B2 B6 1.799(11) .
B2 B7 1.762(11) .
B2 B8 1.765(11) .
B3 H3 1.1000 .
B3 B4 1.786(11) .
B3 B8 1.734(11) .
B3 B9 1.749(10) .
B4 H4 1.1000 .
B4 B5 1.771(11) .
B4 B9 1.741(11) .
B4 B10 1.748(11) .
B5 H5 1.1000 .
B5 B6 1.771(11) .
B5 B10 1.756(11) .
B5 B11 1.757(12) .
B6 H6 1.1000 .
B6 B7 1.779(11) .
B6 B11 1.765(11) .
B7 H7 1.1000 .
B7 B8 1.788(12) .
B7 B11 1.755(14) .
B8 H8 1.1000 .
B8 B9 1.746(12) .
B9 H9 1.1000 .
B9 B10 1.751(13) .
B10 H10 1.1000 .
B10 B11 1.733(13) .
B11 H11 1.1000 .
O1 C15 1.173(13) .
C14 H14A 0.9600 .
C14 H14B 0.9600 .
C14 H14C 0.9600 .
C14 C15 1.450(15) .
C15 C16 1.458(15) .
C16 H16A 0.9600 .
C16 H16B 0.9600 .
C16 H16C 0.9600 .

loop_
_geom_torsion_atom_site_label_1
_geom_torsion_atom_site_label_2
_geom_torsion_atom_site_label_3
_geom_torsion_atom_site_label_4
_geom_torsion
Pt1 P1 C4 C5 -170.8(5)
Pt1 P1 C6 C7 -55.8(7)
Pt1 P1 C8 C9 62.6(7)
Cu1 N1 C10 C11 59.2(8)
Cu1 N1 C12 C13 -62.3(9)
Cu1 C2 B1 B2 115.5(5)
Cu1 C2 B1 B3 43.5(6)
Cu1 C2 B1 B4 -28.6(7)
Cu1 C2 B1 B5 -100.4(6)
Cu1 C2 B1 B6 -172.0(5)
C1 B7 B8 B2 134.4(6)
C1 B7 B8 B3 96.0(6)
C1 B7 B8 B9 32.1(5)
C1 B7 B11 B5 -96.3(6)
C1 B7 B11 B6 -134.2(6)
C1 B7 B11 B10 -32.3(5)
C1 B8 B9 B3 133.6(6)
C1 B8 B9 B4 95.4(6)
C1 B8 B9 B10 31.7(5)
C1 B9 B10 B4 134.2(6)
C1 B9 B10 B5 96.9(6)
C1 B9 B10 B11 32.6(5)
C1 B10 B11 B5 134.2(6)
C1 B10 B11 B6 96.8(7)
C1 B10 B11 B7 32.4(5)
C2 B1 B2 B3 -111.0(6)
C2 B1 B2 B6 110.6(6)
C2 B1 B2 B7 148.5(6)
C2 B1 B2 B8 -147.7(6)
C2 B1 B3 B2 110.6(6)
C2 B1 B3 B4 -111.4(6)
C2 B1 B3 B8 148.4(6)
C2 B1 B3 B9 -148.3(6)
C2 B1 B4 B3 110.6(6)
C2 B1 B4 B5 -110.6(7)
C2 B1 B4 B9 147.9(6)
C2 B1 B4 B10 -148.7(6)
C2 B1 B5 B4 111.3(6)
C2 B1 B5 B6 -110.1(6)
C2 B1 B5 B10 149.2(6)
C2 B1 B5 B11 -148.6(6)
C2 B1 B6 B2 -111.0(6)
C2 B1 B6 B5 111.1(6)
C2 B1 B6 B7 -148.4(6)
C2 B1 B6 B11 149.3(6)
C4 P1 C6 C7 75.5(7)
C4 P1 C8 C9 -64.4(7)
C6 P1 C4 C5 59.9(8)
C6 P1 C8 C9 -176.1(6)
C8 P1 C4 C5 -47.4(7)
C8 P1 C6 C7 -175.6(7)
C10 N1 C12 C13 166.1(7)
C12 N1 C10 C11 -170.2(7)
B1 B2 B3 B4 -37.4(4)
B1 B2 B3 B8 -137.7(6)
B1 B2 B3 B9 -99.7(6)
B1 B2 B6 B5 37.6(5)
B1 B2 B6 B7 137.2(5)
B1 B2 B6 B11 100.3(6)
B1 B2 B7 C1 60.6(7)
B1 B2 B7 B6 -37.6(5)
B1 B2 B7 B8 99.7(6)
B1 B2 B7 B11 0.2(7)
B1 B2 B8 C1 -62.3(6)
B1 B2 B8 B3 37.4(5)
B1 B2 B8 B7 -100.6(6)
B1 B2 B8 B9 -1.0(7)
B1 B3 B4 B5 -36.9(4)
B1 B3 B4 B9 -137.9(6)
B1 B3 B4 B10 -100.1(6)
B1 B3 B8 C1 60.0(7)
B1 B3 B8 B2 -37.6(5)
B1 B3 B8 B7 -0.2(8)
B1 B3 B8 B9 99.8(6)
B1 B3 B9 C1 -61.0(7)
B1 B3 B9 B4 37.3(5)
B1 B3 B9 B8 -101.0(6)
B1 B3 B9 B10 -0.8(7)
B1 B4 B5 B6 -37.2(5)
B1 B4 B5 B10 -137.1(6)
B1 B4 B5 B11 -100.6(6)
B1 B4 B9 C1 61.6(7)
B1 B4 B9 B3 -37.6(5)
B1 B4 B9 B8 -0.3(7)
B1 B4 B9 B10 100.1(6)
B1 B4 B10 C1 -61.0(7)
B1 B4 B10 B5 38.0(5)
B1 B4 B10 B9 -100.8(6)
B1 B4 B10 B11 0.5(8)
B1 B5 B6 B2 -37.6(5)
B1 B5 B6 B7 -99.8(6)
B1 B5 B6 B11 -136.7(6)
B1 B5 B10 C1 60.8(7)
B1 B5 B10 B4 -38.4(5)
B1 B5 B10 B9 -1.5(8)
B1 B5 B10 B11 100.2(6)
B1 B5 B11 C1 -61.0(7)
B1 B5 B11 B6 38.5(5)
B1 B5 B11 B7 0.5(8)
B1 B5 B11 B10 -100.2(6)
B1 B6 B7 C1 -61.2(7)
B1 B6 B7 B2 37.9(5)
B1 B6 B7 B8 -0.1(7)
B1 B6 B7 B11 -100.0(6)
B1 B6 B11 C1 60.3(8)
B1 B6 B11 B5 -38.4(5)
B1 B6 B11 B7 99.8(6)
B1 B6 B11 B10 -1.0(9)
B2 B1 B3 B4 138.0(5)
B2 B1 B3 B8 37.7(5)
B2 B1 B3 B9 101.1(6)
B2 B1 B4 B3 -37.6(5)
B2 B1 B4 B5 101.1(5)
B2 B1 B4 B9 -0.4(7)
B2 B1 B4 B10 63.1(7)
B2 B1 B5 B4 -100.6(6)
B2 B1 B5 B6 38.0(5)
B2 B1 B5 B10 -62.7(7)
B2 B1 B5 B11 -0.4(7)
B2 B1 B6 B5 -137.9(5)
B2 B1 B6 B7 -37.4(5)
B2 B1 B6 B11 -99.7(6)
B2 B3 B4 B1 37.4(5)
B2 B3 B4 B5 0.5(6)
B2 B3 B4 B9 -100.5(6)
B2 B3 B4 B10 -62.7(6)
B2 B3 B8 C1 97.6(6)
B2 B3 B8 B7 37.5(6)
B2 B3 B8 B9 137.4(6)
B2 B3 B9 C1 2.0(8)
B2 B3 B9 B4 100.3(6)
B2 B3 B9 B8 -38.0(6)
B2 B3 B9 B10 62.2(7)
B2 B6 B7 C1 -99.1(6)
B2 B6 B7 B8 -38.0(6)
B2 B6 B7 B11 -137.9(6)
B2 B6 B11 C1 -2.7(8)
B2 B6 B11 B5 -101.3(6)
B2 B6 B11 B7 36.8(5)
B2 B6 B11 B10 -64.0(8)
B2 B7 B8 C1 -134.4(6)
B2 B7 B8 B3 -38.4(6)
B2 B7 B8 B9 -102.3(6)
B2 B7 B11 C1 95.9(6)
B2 B7 B11 B5 -0.4(8)
B2 B7 B11 B6 -38.3(5)
B2 B7 B11 B10 63.6(7)
B2 B8 B9 C1 -94.6(6)
B2 B8 B9 B3 39.0(6)
B2 B8 B9 B4 0.8(8)
B2 B8 B9 B10 -62.8(7)
B3 B1 B2 B6 -138.5(5)
B3 B1 B2 B7 -100.6(6)
B3 B1 B2 B8 -36.7(5)
B3 B1 B4 B5 138.7(5)
B3 B1 B4 B9 37.2(5)
B3 B1 B4 B10 100.7(6)
B3 B1 B5 B4 -36.9(5)
B3 B1 B5 B6 101.7(5)
B3 B1 B5 B10 1.0(7)
B3 B1 B5 B11 63.2(7)
B3 B1 B6 B2 37.4(5)
B3 B1 B6 B5 -100.4(5)
B3 B1 B6 B7 0.0(7)
B3 B1 B6 B11 -62.3(7)
B3 B2 B6 B1 -37.1(5)
B3 B2 B6 B5 0.6(6)
B3 B2 B6 B7 100.2(6)
B3 B2 B6 B11 63.2(7)
B3 B2 B7 C1 -2.5(8)
B3 B2 B7 B6 -100.7(6)
B3 B2 B7 B8 36.6(6)
B3 B2 B7 B11 -62.9(7)
B3 B2 B8 C1 -99.7(6)
B3 B2 B8 B7 -138.0(6)
B3 B2 B8 B9 -38.5(5)
B3 B4 B5 B1 37.0(5)
B3 B4 B5 B6 -0.1(6)
B3 B4 B5 B10 -100.0(6)
B3 B4 B5 B11 -63.5(6)
B3 B4 B9 C1 99.1(6)
B3 B4 B9 B8 37.3(5)
B3 B4 B9 B10 137.7(6)
B3 B4 B10 C1 2.3(7)
B3 B4 B10 B5 101.4(6)
B3 B4 B10 B9 -37.4(5)
B3 B4 B10 B11 63.8(8)
B3 B8 B9 C1 -133.6(6)
B3 B8 B9 B4 -38.2(5)
B3 B8 B9 B10 -101.9(6)
B3 B9 B10 C1 -95.4(6)
B3 B9 B10 B4 38.8(5)
B3 B9 B10 B5 1.5(8)
B3 B9 B10 B11 -62.8(7)
B4 B1 B2 B3 37.5(5)
B4 B1 B2 B6 -100.9(5)
B4 B1 B2 B7 -63.0(6)
B4 B1 B2 B8 0.9(7)
B4 B1 B3 B2 -138.0(5)
B4 B1 B3 B8 -100.2(6)
B4 B1 B3 B9 -36.9(5)
B4 B1 B5 B6 138.6(5)
B4 B1 B5 B10 37.9(5)
B4 B1 B5 B11 100.1(6)
B4 B1 B6 B2 101.0(6)
B4 B1 B6 B5 -36.9(5)
B4 B1 B6 B7 63.6(7)
B4 B1 B6 B11 1.3(7)
B4 B3 B8 C1 -3.1(7)
B4 B3 B8 B2 -100.7(6)
B4 B3 B8 B7 -63.3(7)
B4 B3 B8 B9 36.7(5)
B4 B3 B9 C1 -98.3(6)
B4 B3 B9 B8 -138.3(6)
B4 B3 B9 B10 -38.1(6)
B4 B5 B6 B1 37.4(5)
B4 B5 B6 B2 -0.3(6)
B4 B5 B6 B7 -62.4(6)
B4 B5 B6 B11 -99.3(6)
B4 B5 B10 C1 99.2(6)
B4 B5 B10 B9 36.9(6)
B4 B5 B10 B11 138.5(6)
B4 B5 B11 C1 2.6(7)
B4 B5 B11 B6 102.1(6)
B4 B5 B11 B7 64.1(7)
B4 B5 B11 B10 -36.6(6)
B4 B9 B10 C1 -134.2(6)
B4 B9 B10 B5 -37.3(5)
B4 B9 B10 B11 -101.6(6)
B4 B10 B11 C1 -96.5(7)
B4 B10 B11 B5 37.7(6)
B4 B10 B11 B6 0.3(9)
B4 B10 B11 B7 -64.1(8)
B5 B1 B2 B3 100.7(5)
B5 B1 B2 B6 -37.7(5)
B5 B1 B2 B7 0.2(7)
B5 B1 B2 B8 64.1(7)
B5 B1 B3 B2 -101.2(5)
B5 B1 B3 B4 36.8(5)
B5 B1 B3 B8 -63.4(7)
B5 B1 B3 B9 -0.1(7)
B5 B1 B4 B3 -138.7(5)
B5 B1 B4 B9 -101.5(6)
B5 B1 B4 B10 -38.1(5)
B5 B1 B6 B2 137.9(5)
B5 B1 B6 B7 100.4(6)
B5 B1 B6 B11 38.2(6)
B5 B4 B9 C1 -1.6(7)
B5 B4 B9 B3 -100.8(6)
B5 B4 B9 B8 -63.5(7)
B5 B4 B9 B10 36.9(5)
B5 B4 B10 C1 -99.1(6)
B5 B4 B10 B9 -138.8(6)
B5 B4 B10 B11 -37.6(6)
B5 B6 B7 C1 1.8(7)
B5 B6 B7 B2 100.9(6)
B5 B6 B7 B8 62.9(7)
B5 B6 B7 B11 -37.0(5)
B5 B6 B11 C1 98.6(6)
B5 B6 B11 B7 138.1(6)
B5 B6 B11 B10 37.3(6)
B5 B10 B11 C1 -134.2(6)
B5 B10 B11 B6 -37.3(6)
B5 B10 B11 B7 -101.8(6)
B6 B1 B2 B3 138.5(5)
B6 B1 B2 B7 37.9(5)
B6 B1 B2 B8 101.8(6)
B6 B1 B3 B2 -37.7(5)
B6 B1 B3 B4 100.3(5)
B6 B1 B3 B8 0.1(7)
B6 B1 B3 B9 63.4(6)
B6 B1 B4 B3 -101.8(6)
B6 B1 B4 B5 37.0(5)
B6 B1 B4 B9 -64.5(7)
B6 B1 B4 B10 -1.1(7)
B6 B1 B5 B4 -138.6(5)
B6 B1 B5 B10 -100.7(6)
B6 B1 B5 B11 -38.5(5)
B6 B2 B3 B1 36.7(4)
B6 B2 B3 B4 -0.6(6)
B6 B2 B3 B8 -100.9(6)
B6 B2 B3 B9 -62.9(7)
B6 B2 B7 C1 98.2(6)
B6 B2 B7 B8 137.3(6)
B6 B2 B7 B11 37.8(6)
B6 B2 B8 C1 0.1(7)
B6 B2 B8 B3 99.8(6)
B6 B2 B8 B7 -38.2(6)
B6 B2 B8 B9 61.4(7)
B6 B5 B10 C1 -2.5(7)
B6 B5 B10 B4 -101.7(6)
B6 B5 B10 B9 -64.8(7)
B6 B5 B10 B11 36.9(6)
B6 B5 B11 C1 -99.5(6)
B6 B5 B11 B7 -38.0(5)
B6 B5 B11 B10 -138.7(6)
B6 B7 B8 C1 -95.8(6)
B6 B7 B8 B2 38.6(5)
B6 B7 B8 B3 0.2(8)
B6 B7 B8 B9 -63.7(7)
B6 B7 B11 C1 134.2(6)
B6 B7 B11 B5 37.8(5)
B6 B7 B11 B10 101.9(6)
B7 C1 B8 B2 -39.2(5)
B7 C1 B8 B3 -103.0(6)
B7 C1 B8 B9 -143.6(6)
B7 C1 B9 B3 -3.9(9)
B7 C1 B9 B4 -67.7(8)
B7 C1 B9 B8 36.2(6)
B7 C1 B9 B10 -107.5(7)
B7 C1 B10 B4 67.1(8)
B7 C1 B10 B5 4.0(9)
B7 C1 B10 B9 107.0(7)
B7 C1 B10 B11 -36.3(6)
B7 C1 B11 B5 103.3(6)
B7 C1 B11 B6 40.5(6)
B7 C1 B11 B10 143.5(6)
B7 B2 B3 B1 99.9(6)
B7 B2 B3 B4 62.5(7)
B7 B2 B3 B8 -37.8(6)
B7 B2 B3 B9 0.3(8)
B7 B2 B6 B1 -137.2(5)
B7 B2 B6 B5 -99.6(5)
B7 B2 B6 B11 -37.0(5)
B7 B2 B8 C1 38.3(5)
B7 B2 B8 B3 138.0(6)
B7 B2 B8 B9 99.5(7)
B7 B6 B11 C1 -39.5(6)
B7 B6 B11 B5 -138.1(6)
B7 B6 B11 B10 -100.8(7)
B7 B8 B9 C1 -31.6(5)
B7 B8 B9 B3 102.0(6)
B7 B8 B9 B4 63.8(7)
B7 B8 B9 B10 0.1(7)
B8 C1 B7 B2 39.6(6)
B8 C1 B7 B6 102.8(6)
B8 C1 B7 B11 142.6(6)
B8 C1 B9 B3 -40.1(5)
B8 C1 B9 B4 -103.9(6)
B8 C1 B9 B10 -143.7(6)
B8 C1 B10 B4 -4.6(8)
B8 C1 B10 B5 -67.8(8)
B8 C1 B10 B9 35.2(6)
B8 C1 B10 B11 -108.1(6)
B8 C1 B11 B5 65.8(8)
B8 C1 B11 B6 3.0(9)
B8 C1 B11 B7 -37.5(6)
B8 C1 B11 B10 106.0(7)
B8 B2 B3 B1 137.7(6)
B8 B2 B3 B4 100.3(6)
B8 B2 B3 B9 38.0(6)
B8 B2 B6 B1 -98.7(6)
B8 B2 B6 B5 -61.0(6)
B8 B2 B6 B7 38.6(5)
B8 B2 B6 B11 1.6(7)
B8 B2 B7 C1 -39.1(6)
B8 B2 B7 B6 -137.3(6)
B8 B2 B7 B11 -99.5(7)
B8 B3 B4 B1 100.7(6)
B8 B3 B4 B5 63.8(6)
B8 B3 B4 B9 -37.2(5)
B8 B3 B4 B10 0.6(7)
B8 B3 B9 C1 40.0(6)
B8 B3 B9 B4 138.3(6)
B8 B3 B9 B10 100.2(6)
B8 B7 B11 C1 32.9(5)
B8 B7 B11 B5 -63.5(7)
B8 B7 B11 B6 -101.3(6)
B8 B7 B11 B10 0.6(7)
B8 B9 B10 C1 -32.4(5)
B8 B9 B10 B4 101.9(6)
B8 B9 B10 B5 64.5(7)
B8 B9 B10 B11 0.3(7)
B9 C1 B7 B2 4.1(9)
B9 C1 B7 B6 67.3(8)
B9 C1 B7 B8 -35.5(6)
B9 C1 B7 B11 107.1(7)
B9 C1 B8 B2 104.4(6)
B9 C1 B8 B3 40.6(5)
B9 C1 B8 B7 143.6(6)
B9 C1 B10 B4 -39.9(5)
B9 C1 B10 B5 -103.0(6)
B9 C1 B10 B11 -143.3(5)
B9 C1 B11 B5 -4.0(8)
B9 C1 B11 B6 -66.8(8)
B9 C1 B11 B7 -107.3(7)
B9 C1 B11 B10 36.2(6)
B9 B3 B4 B1 137.9(6)
B9 B3 B4 B5 101.0(6)
B9 B3 B4 B10 37.8(5)
B9 B3 B8 C1 -39.8(5)
B9 B3 B8 B2 -137.4(6)
B9 B3 B8 B7 -100.0(7)
B9 B4 B5 B1 100.0(6)
B9 B4 B5 B6 62.8(6)
B9 B4 B5 B10 -37.1(5)
B9 B4 B5 B11 -0.6(7)
B9 B4 B10 C1 39.7(5)
B9 B4 B10 B5 138.8(6)
B9 B4 B10 B11 101.2(7)
B9 B10 B11 C1 -33.0(5)
B9 B10 B11 B5 101.2(6)
B9 B10 B11 B6 63.9(8)
B9 B10 B11 B7 -0.6(7)
B10 C1 B7 B2 -66.9(8)
B10 C1 B7 B6 -3.7(8)
B10 C1 B7 B8 -106.5(7)
B10 C1 B7 B11 36.1(6)
B10 C1 B8 B2 68.8(7)
B10 C1 B8 B3 5.0(8)
B10 C1 B8 B7 108.0(7)
B10 C1 B8 B9 -35.6(6)
B10 C1 B9 B3 103.5(6)
B10 C1 B9 B4 39.8(5)
B10 C1 B9 B8 143.7(6)
B10 C1 B11 B5 -40.2(5)
B10 C1 B11 B6 -103.0(6)
B10 C1 B11 B7 -143.5(6)
B10 B4 B5 B1 137.1(6)
B10 B4 B5 B6 99.9(6)
B10 B4 B5 B11 36.5(6)
B10 B4 B9 C1 -38.5(5)
B10 B4 B9 B3 -137.7(6)
B10 B4 B9 B8 -100.4(6)
B10 B5 B6 B1 100.2(6)
B10 B5 B6 B2 62.6(6)
B10 B5 B6 B7 0.4(7)
B10 B5 B6 B11 -36.5(6)
B10 B5 B11 C1 39.2(6)
B10 B5 B11 B6 138.7(6)
B10 B5 B11 B7 100.7(7)
B11 C1 B7 B2 -103.0(6)
B11 C1 B7 B6 -39.8(5)
B11 C1 B7 B8 -142.6(6)
B11 C1 B8 B2 -2.0(8)
B11 C1 B8 B3 -65.8(8)
B11 C1 B8 B7 37.3(6)
B11 C1 B8 B9 -106.4(7)
B11 C1 B9 B3 67.4(8)
B11 C1 B9 B4 3.6(8)
B11 C1 B9 B8 107.5(7)
B11 C1 B9 B10 -36.2(6)
B11 C1 B10 B4 103.4(6)
B11 C1 B10 B5 40.3(5)
B11 C1 B10 B9 143.3(5)
B11 B5 B6 B1 136.7(6)
B11 B5 B6 B2 99.1(6)
B11 B5 B6 B7 36.9(5)
B11 B5 B10 C1 -39.4(6)
B11 B5 B10 B4 -138.5(6)
B11 B5 B10 B9 -101.7(7)
B11 B6 B7 C1 38.8(5)
B11 B6 B7 B2 137.9(6)
B11 B6 B7 B8 99.9(6)
B11 B7 B8 C1 -32.6(5)
B11 B7 B8 B2 101.8(6)
B11 B7 B8 B3 63.4(7)
B11 B7 B8 B9 -0.4(7)
